data_4128169
loop_
_publ_author_name
'McLaughlin, Michael F.'
'Massolo, Elisabetta'
'Liu, Shubin'
'Johnson, Jeffrey S.'

_publ_section_title
;
 Enantioselective Phenolic \a-Oxidation Using H<sub>2</sub>O<sub>2</sub>
 via an Unusual Double Dearomatization Mechanism.
;
_journal_issue 6
_journal_name_full 'Journal of the American Chemical Society'
_journal_page_first 2645
_journal_page_last 2651
_journal_paper_doi 10.1021/jacs.8b13006
_journal_volume 141
_journal_year 2019
_chemical_absolute_configuration ad
_chemical_formula_moiety 'C18 H20 O4'
_chemical_formula_sum 'C18 H20 O4'
_chemical_formula_weight 300.34
_space_group_crystal_system orthorhombic
_space_group_IT_number 19
_space_group_name_Hall 'P 2ac 2ab'
_space_group_name_H-M_alt 'P 21 21 21'
_symmetry_space_group_name_Hall 'P 2ac 2ab'
_symmetry_space_group_name_H-M 'P 21 21 21'
_atom_sites_solution_hydrogens geom
_atom_sites_solution_primary dual
_audit_creation_date 2018-05-25
_audit_creation_method
;
Olex2 1.2
(compiled 2018.04.26 svn.r3504 for OlexSys, GUI svn.r5492)
;
_cell_angle_alpha 90
_cell_angle_beta 90
_cell_angle_gamma 90
_cell_formula_units_Z 4
_cell_length_a 7.7102(2)
_cell_length_b 12.1090(4)
_cell_length_c 15.8056(5)
_cell_measurement_reflns_used 9902
_cell_measurement_temperature 100.0
_cell_measurement_theta_max 66.61
_cell_measurement_theta_min 5.60
_cell_volume 1475.66(8)
_computing_cell_refinement 'SAINT v8.37A (Bruker, 2015)'
_computing_data_reduction 'SAINT v8.37A (Bruker, 2015)'
_computing_molecular_graphics 'Olex2 (Dolomanov et al., 2009)'
_computing_publication_material 'Olex2 (Dolomanov et al., 2009)'
_computing_structure_refinement 'ShelXL (Sheldrick, 2015)'
_computing_structure_solution 'ShelXT (Sheldrick, 2015)'
_diffrn_ambient_temperature 100.0
_diffrn_measured_fraction_theta_full 1.000
_diffrn_measured_fraction_theta_max 1.000
_diffrn_measurement_device_type 'Bruker APEX-II CCD'
_diffrn_measurement_method '\f and \w scans'
_diffrn_radiation_type CuK\a
_diffrn_radiation_wavelength 1.54178
_diffrn_reflns_av_R_equivalents 0.0185
_diffrn_reflns_av_unetI/netI 0.0119
_diffrn_reflns_Laue_measured_fraction_full 1.000
_diffrn_reflns_Laue_measured_fraction_max 1.000
_diffrn_reflns_limit_h_max 8
_diffrn_reflns_limit_h_min -9
_diffrn_reflns_limit_k_max 14
_diffrn_reflns_limit_k_min -12
_diffrn_reflns_limit_l_max 18
_diffrn_reflns_limit_l_min -18
_diffrn_reflns_number 12825
_diffrn_reflns_point_group_measured_fraction_full 0.999
_diffrn_reflns_point_group_measured_fraction_max 0.999
_diffrn_reflns_theta_full 66.605
_diffrn_reflns_theta_max 66.605
_diffrn_reflns_theta_min 4.600
_diffrn_standards_number 0
_exptl_absorpt_coefficient_mu 0.772
_exptl_absorpt_correction_T_max 0.9230
_exptl_absorpt_correction_T_min 0.7933
_exptl_absorpt_correction_type multi-scan
_exptl_absorpt_process_details
'SADABS-2016/2 (Bruker,2016/2) was used for absorption correction. wR2(int) was 0.0454 before and 0.0292 after correction. The Ratio of minimum to maximum transmission is 0.8595. The \l/2 correction factor is Not present.'
_exptl_crystal_colour 'clear colourless'
_exptl_crystal_colour_lustre clear
_exptl_crystal_colour_primary colourless
_exptl_crystal_density_diffrn 1.352
_exptl_crystal_description block
_exptl_crystal_F_000 640
_exptl_crystal_size_max 0.451
_exptl_crystal_size_mid 0.241
_exptl_crystal_size_min 0.134
_refine_diff_density_max 0.205
_refine_diff_density_min -0.187
_refine_diff_density_rms 0.046
_refine_ls_abs_structure_details
;
 Flack x determined using 1068 quotients [(I+)-(I-)]/[(I+)+(I-)]
 (Parsons, Flack and Wagner, Acta Cryst. B69 (2013) 249-259).
;
_refine_ls_abs_structure_Flack 0.03(3)
_refine_ls_extinction_method none
_refine_ls_goodness_of_fit_ref 0.932
_refine_ls_hydrogen_treatment constr
_refine_ls_matrix_type full
_refine_ls_number_parameters 203
_refine_ls_number_reflns 2599
_refine_ls_number_restraints 0
_refine_ls_restrained_S_all 0.932
_refine_ls_R_factor_all 0.0284
_refine_ls_R_factor_gt 0.0283
_refine_ls_shift/su_max 0.001
_refine_ls_shift/su_mean 0.000
_refine_ls_structure_factor_coef Fsqd
_refine_ls_weighting_details 'w=1/[\s^2^(Fo^2^)+(0.1000P)^2^] where P=(Fo^2^+2Fc^2^)/3'
_refine_ls_weighting_scheme calc
_refine_ls_wR_factor_gt 0.0933
_refine_ls_wR_factor_ref 0.0935
_reflns_Friedel_coverage 0.713
_reflns_Friedel_fraction_full 0.998
_reflns_Friedel_fraction_max 0.998
_reflns_number_gt 2587
_reflns_number_total 2599
_reflns_threshold_expression 'I > 2\s(I)'
_cod_data_source_file ja8b13006_si_001.cif
_cod_data_source_block mfm_dimethyldimer_1_5_24
_cod_database_code 4128169
_shelx_shelxl_version_number 2016/6
_shelx_space_group_comment
;
The symmetry employed for this shelxl refinement is uniquely defined
by the following loop, which should always be used as a source of
symmetry information in preference to the above space-group names.
They are only intended as comments.
;
_shelx_estimated_absorpt_t_max 0.904
_shelx_estimated_absorpt_t_min 0.722
_olex2_refinement_description
;
1. Fixed Uiso
 At 1.2 times of:
  All C(H) groups, All C(H,H) groups
 At 1.5 times of:
  All C(H,H,H) groups
2.a Ternary CH refined with riding coordinates:
 C9(H9), C10(H10), C11(H11)
2.b Secondary CH2 refined with riding coordinates:
 C1(H1A,H1B), C18(H18A,H18B)
2.c Aromatic/amide H refined with riding coordinates:
 C8(H8)
2.d Idealised Me refined as rotating group:
 C5(H5A,H5B,H5C), C7(H7A,H7B,H7C), C13(H13A,H13B,H13C), C15(H15A,H15B,H15C)
;
_olex2_submission_special_instructions 'No special instructions were received'

loop_
_space_group_symop_operation_xyz
'x, y, z'
'-x+1/2, -y, z+1/2'
'-x, y+1/2, -z+1/2'
'x+1/2, -y+1/2, -z'

loop_
_atom_site_label
_atom_site_type_symbol
_atom_site_fract_x
_atom_site_fract_y
_atom_site_fract_z
_atom_site_U_iso_or_equiv
_atom_site_adp_type
_atom_site_occupancy
_atom_site_site_symmetry_order
_atom_site_calc_flag
_atom_site_refinement_flags_posn
C1 C 0.1420(3) 0.58981(17) 0.47680(11) 0.0280(4) Uani 1 1 d .
H1A H 0.082798 0.521287 0.458548 0.034 Uiso 1 1 calc R
H1B H 0.064563 0.647661 0.499844 0.034 Uiso 1 1 calc R
O1 O 0.29266(18) 0.62493(12) 0.42954(7) 0.0283(3) Uani 1 1 d .
C2 C 0.3148(2) 0.57975(14) 0.51303(9) 0.0178(4) Uani 1 1 d .
O2 O 0.32494(17) 0.75665(9) 0.58069(8) 0.0230(3) Uani 1 1 d .
C3 C 0.3758(2) 0.66191(12) 0.57814(9) 0.0160(3) Uani 1 1 d .
O3 O 0.64764(17) 0.30662(10) 0.44889(7) 0.0237(3) Uani 1 1 d .
C4 C 0.5069(2) 0.61205(12) 0.64017(8) 0.0132(3) Uani 1 1 d .
O4 O 0.71866(17) 0.23690(9) 0.61445(8) 0.0239(3) Uani 1 1 d .
C5 C 0.5543(2) 0.69723(12) 0.70685(9) 0.0177(3) Uani 1 1 d .
H5A H 0.620686 0.757087 0.680538 0.027 Uiso 1 1 calc GR
H5B H 0.624564 0.662223 0.751009 0.027 Uiso 1 1 calc GR
H5C H 0.448173 0.727317 0.732013 0.027 Uiso 1 1 calc GR
C6 C 0.41668(19) 0.50856(12) 0.67341(9) 0.0126(3) Uani 1 1 d .
C7 C 0.3911(2) 0.49243(13) 0.76658(9) 0.0177(3) Uani 1 1 d .
H7A H 0.311334 0.430691 0.776134 0.027 Uiso 1 1 calc GR
H7B H 0.342402 0.559858 0.791287 0.027 Uiso 1 1 calc GR
H7C H 0.503020 0.476189 0.793255 0.027 Uiso 1 1 calc GR
C8 C 0.3677(2) 0.43652(12) 0.61394(9) 0.0138(3) Uani 1 1 d .
H8 H 0.312668 0.368607 0.627506 0.017 Uiso 1 1 calc R
C9 C 0.4057(2) 0.47006(13) 0.52385(9) 0.0162(4) Uani 1 1 d .
H9 H 0.363033 0.413883 0.482404 0.019 Uiso 1 1 calc R
C10 C 0.6035(2) 0.49241(13) 0.51353(9) 0.0150(4) Uani 1 1 d .
H10 H 0.622647 0.528753 0.457494 0.018 Uiso 1 1 calc R
C11 C 0.6690(2) 0.57203(12) 0.58406(8) 0.0129(3) Uani 1 1 d .
H11 H 0.719568 0.638579 0.555866 0.015 Uiso 1 1 calc R
C12 C 0.8063(2) 0.52419(14) 0.64240(9) 0.0153(3) Uani 1 1 d .
C13 C 0.9255(2) 0.60506(14) 0.68631(10) 0.0219(4) Uani 1 1 d .
H13A H 0.909843 0.678735 0.661829 0.033 Uiso 1 1 calc GR
H13B H 1.046174 0.581567 0.678776 0.033 Uiso 1 1 calc GR
H13C H 0.897845 0.607284 0.746806 0.033 Uiso 1 1 calc GR
C14 C 0.8200(2) 0.41458(14) 0.65691(9) 0.0172(4) Uani 1 1 d .
C15 C 0.9313(2) 0.36392(15) 0.72503(11) 0.0241(4) Uani 1 1 d .
H15A H 0.985209 0.422630 0.758625 0.036 Uiso 1 1 calc GR
H15B H 1.021770 0.318436 0.698946 0.036 Uiso 1 1 calc GR
H15C H 0.859102 0.317742 0.761833 0.036 Uiso 1 1 calc GR
C16 C 0.7361(2) 0.33500(12) 0.59928(10) 0.0163(3) Uani 1 1 d .
C17 C 0.6982(2) 0.38338(13) 0.51353(10) 0.0167(4) Uani 1 1 d .
C18 C 0.8208(2) 0.35339(15) 0.44579(11) 0.0233(4) Uani 1 1 d .
H18A H 0.845563 0.409194 0.401637 0.028 Uiso 1 1 calc R
H18B H 0.919531 0.304848 0.460594 0.028 Uiso 1 1 calc R

loop_
_atom_site_aniso_label
_atom_site_aniso_U_11
_atom_site_aniso_U_22
_atom_site_aniso_U_33
_atom_site_aniso_U_23
_atom_site_aniso_U_13
_atom_site_aniso_U_12
C1 0.0224(9) 0.0368(10) 0.0247(8) 0.0084(7) -0.0057(7) 0.0026(8)
O1 0.0266(6) 0.0420(7) 0.0165(6) 0.0111(5) -0.0055(5) -0.0009(6)
C2 0.0187(9) 0.0215(8) 0.0132(7) 0.0034(6) -0.0010(6) -0.0008(7)
O2 0.0224(6) 0.0175(6) 0.0291(6) 0.0054(5) 0.0018(5) 0.0045(5)
C3 0.0145(8) 0.0161(8) 0.0175(7) 0.0052(6) 0.0042(6) 0.0011(6)
O3 0.0238(7) 0.0233(6) 0.0241(6) -0.0127(5) 0.0038(5) -0.0046(5)
C4 0.0150(7) 0.0115(7) 0.0131(6) -0.0006(5) 0.0014(6) 0.0001(6)
O4 0.0233(7) 0.0149(6) 0.0334(6) 0.0030(5) 0.0066(5) -0.0003(5)
C5 0.0228(8) 0.0131(7) 0.0172(7) -0.0032(5) 0.0005(6) -0.0007(7)
C6 0.0101(7) 0.0116(7) 0.0161(7) 0.0026(5) 0.0004(6) 0.0028(6)
C7 0.0219(8) 0.0152(7) 0.0160(7) 0.0025(5) 0.0029(6) -0.0014(6)
C8 0.0118(7) 0.0107(7) 0.0190(7) 0.0022(5) 0.0010(6) 0.0005(6)
C9 0.0174(8) 0.0155(7) 0.0155(7) -0.0038(6) -0.0015(6) -0.0017(6)
C10 0.0167(8) 0.0170(7) 0.0114(6) 0.0006(5) -0.0003(6) -0.0015(7)
C11 0.0128(7) 0.0118(7) 0.0140(6) 0.0004(5) 0.0015(6) -0.0008(6)
C12 0.0120(7) 0.0207(8) 0.0133(6) -0.0003(6) 0.0023(6) -0.0010(6)
C13 0.0172(9) 0.0235(8) 0.0252(7) -0.0035(6) -0.0049(6) -0.0029(7)
C14 0.0137(8) 0.0191(8) 0.0189(8) 0.0034(6) 0.0029(6) 0.0006(6)
C15 0.0182(8) 0.0269(8) 0.0272(8) 0.0093(7) -0.0024(7) 0.0017(7)
C16 0.0122(7) 0.0156(8) 0.0212(7) -0.0006(6) 0.0059(6) 0.0020(6)
C17 0.0172(8) 0.0138(8) 0.0191(7) -0.0039(6) 0.0021(6) -0.0047(6)
C18 0.0227(9) 0.0232(8) 0.0241(8) -0.0083(6) 0.0074(7) -0.0025(7)

loop_
_atom_type_symbol
_atom_type_description
_atom_type_scat_dispersion_real
_atom_type_scat_dispersion_imag
_atom_type_scat_source
C C 0.0181 0.0091 'International Tables Vol C Tables 4.2.6.8 and 6.1.1.4'
H H 0.0000 0.0000 'International Tables Vol C Tables 4.2.6.8 and 6.1.1.4'
O O 0.0492 0.0322 'International Tables Vol C Tables 4.2.6.8 and 6.1.1.4'

loop_
_geom_angle_atom_site_label_1
_geom_angle_atom_site_label_2
_geom_angle_atom_site_label_3
_geom_angle
H1A C1 H1B 115.0
O1 C1 H1A 117.8
O1 C1 H1B 117.8
O1 C1 C2 59.48(10)
C2 C1 H1A 117.8
C2 C1 H1B 117.8
C2 O1 C1 60.61(11)
C1 C2 C3 119.96(16)
C1 C2 C9 122.85(16)
O1 C2 C1 59.91(10)
O1 C2 C3 114.35(13)
O1 C2 C9 119.54(13)
C3 C2 C9 110.99(12)
C2 C3 C4 112.51(13)
O2 C3 C2 123.10(14)
O2 C3 C4 124.39(14)
C17 O3 C18 61.39(10)
C3 C4 C11 106.18(11)
C5 C4 C3 109.57(12)
C5 C4 C6 115.35(12)
C5 C4 C11 113.62(13)
C6 C4 C3 104.06(12)
C6 C4 C11 107.27(12)
C4 C5 H5A 109.5
C4 C5 H5B 109.5
C4 C5 H5C 109.5
H5A C5 H5B 109.5
H5A C5 H5C 109.5
H5B C5 H5C 109.5
C7 C6 C4 120.34(13)
C8 C6 C4 114.98(12)
C8 C6 C7 124.67(14)
C6 C7 H7A 109.5
C6 C7 H7B 109.5
C6 C7 H7C 109.5
H7A C7 H7B 109.5
H7A C7 H7C 109.5
H7B C7 H7C 109.5
C6 C8 H8 122.2
C6 C8 C9 115.66(13)
C9 C8 H8 122.2
C2 C9 H9 111.8
C2 C9 C10 106.82(13)
C8 C9 C2 104.69(13)
C8 C9 H9 111.8
C8 C9 C10 109.58(13)
C10 C9 H9 111.8
C9 C10 H10 108.3
C9 C10 C11 110.48(12)
C11 C10 H10 108.3
C17 C10 C9 108.79(13)
C17 C10 H10 108.3
C17 C10 C11 112.63(12)
C4 C11 H11 107.8
C10 C11 C4 109.24(12)
C10 C11 H11 107.8
C12 C11 C4 108.78(11)
C12 C11 C10 115.10(12)
C12 C11 H11 107.8
C13 C12 C11 117.10(14)
C14 C12 C11 122.16(15)
C14 C12 C13 120.71(15)
C12 C13 H13A 109.5
C12 C13 H13B 109.5
C12 C13 H13C 109.5
H13A C13 H13B 109.5
H13A C13 H13C 109.5
H13B C13 H13C 109.5
C12 C14 C15 124.45(15)
C12 C14 C16 120.16(14)
C16 C14 C15 115.14(15)
C14 C15 H15A 109.5
C14 C15 H15B 109.5
C14 C15 H15C 109.5
H15A C15 H15B 109.5
H15A C15 H15C 109.5
H15B C15 H15C 109.5
O4 C16 C14 124.28(15)
O4 C16 C17 122.34(14)
C14 C16 C17 112.75(13)
O3 C17 C10 115.80(13)
O3 C17 C16 116.21(13)
O3 C17 C18 59.83(10)
C16 C17 C10 115.75(12)
C18 C17 C10 121.74(14)
C18 C17 C16 115.73(15)
O3 C18 C17 58.78(10)
O3 C18 H18A 117.9
O3 C18 H18B 117.9
C17 C18 H18A 117.9
C17 C18 H18B 117.9
H18A C18 H18B 115.0

loop_
_geom_bond_atom_site_label_1
_geom_bond_atom_site_label_2
_geom_bond_distance
C1 H1A 0.9900
C1 H1B 0.9900
C1 O1 1.445(2)
C1 C2 1.455(2)
O1 C2 1.4386(17)
C2 C3 1.507(2)
C2 C9 1.511(2)
O2 C3 1.213(2)
C3 C4 1.532(2)
O3 C17 1.4352(18)
O3 C18 1.451(2)
C4 C5 1.519(2)
C4 C6 1.527(2)
C4 C11 1.607(2)
O4 C16 1.2193(19)
C5 H5A 0.9800
C5 H5B 0.9800
C5 H5C 0.9800
C6 C7 1.4985(17)
C6 C8 1.337(2)
C7 H7A 0.9800
C7 H7B 0.9800
C7 H7C 0.9800
C8 H8 0.9500
C8 C9 1.509(2)
C9 H9 1.0000
C9 C10 1.558(2)
C10 H10 1.0000
C10 C11 1.5580(19)
C10 C17 1.509(2)
C11 H11 1.0000
C11 C12 1.519(2)
C12 C13 1.512(2)
C12 C14 1.351(2)
C13 H13A 0.9800
C13 H13B 0.9800
C13 H13C 0.9800
C14 C15 1.507(2)
C14 C16 1.476(2)
C15 H15A 0.9800
C15 H15B 0.9800
C15 H15C 0.9800
C16 C17 1.505(2)
C17 C18 1.473(2)
C18 H18A 0.9900
C18 H18B 0.9900
